data_4061225
_journal_name_full Organometallics
_journal_paper_doi 10.1021/om049332t
_journal_year 2004
_chemical_formula_sum 'C47 H80 Cl N2 O0.5 Zr'
_chemical_formula_weight 807.80
_space_group_IT_number 15
_symmetry_cell_setting monoclinic
_symmetry_space_group_name_Hall '-C 2yc'
_symmetry_space_group_name_H-M 'C 1 2/c 1'
_cell_angle_alpha 90.00
_cell_angle_beta 102.159(7)
_cell_angle_gamma 90.00
_cell_formula_units_Z 16
_cell_length_a 78.474(16)
_cell_length_b 11.430(3)
_cell_length_c 21.035(4)
_cell_measurement_temperature 123(2)
_cell_volume 18444(7)
_diffrn_ambient_temperature 123(2)
_exptl_crystal_density_diffrn 1.164
_cod_depositor_comments
;
The following automatic conversions were performed:
'_symmetry_cell_setting' value 'Monoclinic' changed to 'monoclinic'
according to '/home/saulius/struct/CIF-dictionaries/cif_core.dic'
dictionary named 'cif_core.dic' version 2.4.1 from 2010-06-29.

Automatic conversion script
Id: cif_fix_enum 1527 2010-12-29 10:47:43Z saulius 
;
_cod_original_sg_symbol_H-M 'C 2/c'
_cod_original_formula_sum 'C47 H80 Cl N2 O0.50 Zr'
_cod_database_code 4061225

loop_
_symmetry_equiv_pos_as_xyz
'x, y, z'
'-x, y, -z+1/2'
'x+1/2, y+1/2, z'
'-x+1/2, y+1/2, -z+1/2'
'-x, -y, -z'
'x, -y, z-1/2'
'-x+1/2, -y+1/2, -z'
'x+1/2, -y+1/2, z-1/2'

loop_
_atom_site_label
_atom_site_type_symbol
_atom_site_fract_x
_atom_site_fract_y
_atom_site_fract_z
_atom_site_U_iso_or_equiv
_atom_site_adp_type
_atom_site_occupancy
_atom_site_symmetry_multiplicity
_atom_site_calc_flag
_atom_site_refinement_flags
_atom_site_disorder_assembly
_atom_site_disorder_group
Zr1 Zr 0.069592(8) 0.49382(6) -0.25311(4) 0.03266(19) Uani 1 1 d . . .
Cl2 Cl 0.05149(2) 0.32047(19) -0.26150(16) 0.0785(9) Uani 1 1 d . . .
N3 N 0.08759(6) 0.6639(4) -0.2436(2) 0.0213(11) Uani 1 1 d . . .
C4 C 0.08463(8) 0.7097(5) -0.1898(3) 0.0235(14) Uani 1 1 d . . .
C5 C 0.07012(8) 0.6583(6) -0.1650(3) 0.0292(15) Uani 1 1 d . . .
H5 H 0.0729 0.6295 -0.1217 0.035 Uiso 1 1 calc R . .
C6 C 0.05279(9) 0.6468(6) -0.1974(4) 0.0362(18) Uani 1 1 d . . .
N7 N 0.04997(6) 0.6348(5) -0.2640(3) 0.0285(13) Uani 1 1 d . . .
C8 C 0.10006(8) 0.6982(6) -0.2835(3) 0.0256(14) Uani 1 1 d . . .
C9 C 0.11749(8) 0.6570(6) -0.2691(3) 0.0254(14) Uani 1 1 d . . .
C10 C 0.12764(8) 0.6741(6) -0.3156(3) 0.0318(16) Uani 1 1 d . . .
H10 H 0.1393 0.6460 -0.3067 0.038 Uiso 1 1 calc R . .
C11 C 0.12138(9) 0.7304(6) -0.3742(3) 0.0354(17) Uani 1 1 d . . .
H11 H 0.1285 0.7406 -0.4051 0.042 Uiso 1 1 calc R . .
C12 C 0.10450(9) 0.7710(6) -0.3863(3) 0.0332(16) Uani 1 1 d . . .
H12 H 0.1000 0.8101 -0.4262 0.040 Uiso 1 1 calc R . .
C13 C 0.09362(8) 0.7566(6) -0.3417(3) 0.0306(15) Uani 1 1 d . . .
C14 C 0.07518(9) 0.8063(7) -0.3608(4) 0.0403(18) Uani 1 1 d . . .
H14 H 0.0695 0.7979 -0.3226 0.048 Uiso 1 1 calc R . .
C15 C 0.07563(13) 0.9362(8) -0.3769(5) 0.069(3) Uani 1 1 d . . .
H15A H 0.0775 0.9455 -0.4213 0.103 Uiso 1 1 calc R . .
H15B H 0.0852 0.9740 -0.3463 0.103 Uiso 1 1 calc R . .
H15C H 0.0645 0.9725 -0.3737 0.103 Uiso 1 1 calc R . .
C16 C 0.06400(10) 0.7397(8) -0.4182(4) 0.055(2) Uani 1 1 d . . .
H16A H 0.0689 0.7502 -0.4569 0.082 Uiso 1 1 calc R . .
H16B H 0.0521 0.7701 -0.4267 0.082 Uiso 1 1 calc R . .
H16C H 0.0639 0.6563 -0.4075 0.082 Uiso 1 1 calc R . .
C17 C 0.12621(8) 0.5963(6) -0.2068(3) 0.0265(15) Uani 1 1 d . . .
H17 H 0.1177 0.5943 -0.1773 0.032 Uiso 1 1 calc R . .
C18 C 0.14271(8) 0.6626(7) -0.1713(3) 0.0364(17) Uani 1 1 d . . .
H18A H 0.1511 0.6672 -0.1997 0.055 Uiso 1 1 calc R . .
H18B H 0.1480 0.6208 -0.1313 0.055 Uiso 1 1 calc R . .
H18C H 0.1395 0.7418 -0.1604 0.055 Uiso 1 1 calc R . .
C19 C 0.13111(9) 0.4698(6) -0.2194(3) 0.0313(16) Uani 1 1 d . . .
H19A H 0.1205 0.4257 -0.2384 0.047 Uiso 1 1 calc R . .
H19B H 0.1368 0.4334 -0.1782 0.047 Uiso 1 1 calc R . .
H19C H 0.1391 0.4694 -0.2495 0.047 Uiso 1 1 calc R . .
C20 C 0.09449(8) 0.8089(6) -0.1483(3) 0.0264(14) Uani 1 1 d . . .
C21 C 0.08160(9) 0.8888(6) -0.1213(4) 0.0372(18) Uani 1 1 d . . .
H21A H 0.0881 0.9495 -0.0935 0.056 Uiso 1 1 calc R . .
H21B H 0.0750 0.8416 -0.0957 0.056 Uiso 1 1 calc R . .
H21C H 0.0735 0.9256 -0.1576 0.056 Uiso 1 1 calc R . .
C22 C 0.10660(9) 0.7522(6) -0.0885(3) 0.0345(16) Uani 1 1 d . . .
H22A H 0.1143 0.6957 -0.1032 0.052 Uiso 1 1 calc R . .
H22B H 0.0995 0.7121 -0.0620 0.052 Uiso 1 1 calc R . .
H22C H 0.1136 0.8131 -0.0625 0.052 Uiso 1 1 calc R . .
C23 C 0.10487(9) 0.8891(6) -0.1845(4) 0.0387(18) Uani 1 1 d . . .
H23A H 0.1136 0.8430 -0.2007 0.058 Uiso 1 1 calc R . .
H23B H 0.1107 0.9498 -0.1549 0.058 Uiso 1 1 calc R . .
H23C H 0.0969 0.9260 -0.2213 0.058 Uiso 1 1 calc R . .
C24 C 0.03859(9) 0.6243(7) -0.1570(4) 0.043(2) Uani 1 1 d . . .
C25 C 0.04202(11) 0.5020(7) -0.1269(5) 0.061(3) Uani 1 1 d . . .
H25A H 0.0337 0.4860 -0.0992 0.092 Uiso 1 1 calc R . .
H25B H 0.0539 0.4985 -0.1005 0.092 Uiso 1 1 calc R . .
H25C H 0.0407 0.4434 -0.1615 0.092 Uiso 1 1 calc R . .
C26 C 0.03982(10) 0.7131(7) -0.1017(4) 0.051(2) Uani 1 1 d . . .
H26A H 0.0396 0.7926 -0.1193 0.076 Uiso 1 1 calc R . .
H26B H 0.0507 0.7009 -0.0697 0.076 Uiso 1 1 calc R . .
H26C H 0.0299 0.7026 -0.0806 0.076 Uiso 1 1 calc R . .
C27 C 0.01997(9) 0.6241(8) -0.1991(5) 0.061(3) Uani 1 1 d . . .
H27A H 0.0191 0.5648 -0.2333 0.092 Uiso 1 1 calc R . .
H27B H 0.0173 0.7013 -0.2189 0.092 Uiso 1 1 calc R . .
H27C H 0.0116 0.6060 -0.1717 0.092 Uiso 1 1 calc R . .
C28 C 0.03601(8) 0.6943(7) -0.3100(4) 0.0374(18) Uani 1 1 d . . .
C29 C 0.03157(8) 0.8118(6) -0.2989(4) 0.0344(17) Uani 1 1 d . . .
C30 C 0.01861(9) 0.8648(7) -0.3466(4) 0.0410(19) Uani 1 1 d . . .
H30 H 0.0157 0.9440 -0.3404 0.049 Uiso 1 1 calc R . .
C31 C 0.00989(9) 0.8085(8) -0.4018(4) 0.050(2) Uani 1 1 d . . .
H31 H 0.0010 0.8468 -0.4325 0.060 Uiso 1 1 calc R . .
C32 C 0.01448(10) 0.6957(9) -0.4105(5) 0.062(3) Uani 1 1 d . . .
H32 H 0.0085 0.6559 -0.4483 0.075 Uiso 1 1 calc R . .
C33 C 0.02740(9) 0.6348(8) -0.3677(4) 0.052(2) Uani 1 1 d . . .
C34 C 0.03083(10) 0.5112(8) -0.3861(5) 0.068(3) Uani 1 1 d . . .
H34 H 0.0425 0.4887 -0.3597 0.081 Uiso 1 1 calc R . .
C35 C 0.01725(11) 0.4298(9) -0.3650(7) 0.108(5) Uani 1 1 d . . .
H35A H 0.0177 0.4398 -0.3184 0.162 Uiso 1 1 calc R . .
H35B H 0.0199 0.3482 -0.3737 0.162 Uiso 1 1 calc R . .
H35C H 0.0056 0.4497 -0.3896 0.162 Uiso 1 1 calc R . .
C36 C 0.03158(12) 0.4930(11) -0.4568(6) 0.120(6) Uani 1 1 d . . .
H36A H 0.0206 0.5194 -0.4846 0.181 Uiso 1 1 calc R . .
H36B H 0.0333 0.4098 -0.4646 0.181 Uiso 1 1 calc R . .
H36C H 0.0413 0.5381 -0.4669 0.181 Uiso 1 1 calc R . .
C37 C 0.03985(9) 0.8899(6) -0.2420(3) 0.0362(17) Uani 1 1 d . . .
H37 H 0.0478 0.8415 -0.2088 0.043 Uiso 1 1 calc R . .
C38 C 0.02573(10) 0.9458(8) -0.2099(4) 0.058(2) Uani 1 1 d . . .
H38A H 0.0194 1.0055 -0.2390 0.088 Uiso 1 1 calc R . .
H38B H 0.0313 0.9820 -0.1685 0.088 Uiso 1 1 calc R . .
H38C H 0.0176 0.8852 -0.2020 0.088 Uiso 1 1 calc R . .
C39 C 0.05039(10) 0.9892(7) -0.2645(4) 0.051(2) Uani 1 1 d . . .
H39A H 0.0606 0.9564 -0.2780 0.076 Uiso 1 1 calc R . .
H39B H 0.0542 1.0443 -0.2287 0.076 Uiso 1 1 calc R . .
H39C H 0.0431 1.0301 -0.3013 0.076 Uiso 1 1 calc R . .
C40 C 0.08346(9) 0.4520(7) -0.3355(4) 0.0390(18) Uani 1 1 d . . .
H40A H 0.0781 0.5053 -0.3712 0.047 Uiso 1 1 calc R . .
H40B H 0.0955 0.4806 -0.3198 0.047 Uiso 1 1 calc R . .
C41 C 0.08558(10) 0.3330(8) -0.3698(5) 0.061(3) Uani 1 1 d . . .
C42 C 0.06847(12) 0.2985(11) -0.4148(6) 0.119(6) Uani 1 1 d . . .
H42A H 0.0647 0.3611 -0.4465 0.179 Uiso 1 1 calc R . .
H42B H 0.0596 0.2859 -0.3891 0.179 Uiso 1 1 calc R . .
H42C H 0.0701 0.2261 -0.4378 0.179 Uiso 1 1 calc R . .
C43 C 0.09138(10) 0.2357(7) -0.3205(5) 0.066(3) Uani 1 1 d . . .
H43A H 0.0933 0.1638 -0.3433 0.099 Uiso 1 1 calc R . .
H43B H 0.0823 0.2223 -0.2956 0.099 Uiso 1 1 calc R . .
H43C H 0.1022 0.2586 -0.2909 0.099 Uiso 1 1 calc R . .
C44 C 0.09992(12) 0.3477(9) -0.4088(4) 0.073(3) Uani 1 1 d . . .
H44A H 0.1011 0.2750 -0.4323 0.110 Uiso 1 1 calc R . .
H44B H 0.1110 0.3655 -0.3790 0.110 Uiso 1 1 calc R . .
H44C H 0.0968 0.4118 -0.4400 0.110 Uiso 1 1 calc R . .
C45 C 0.08903(9) 0.4129(6) -0.1717(4) 0.0384(18) Uani 1 1 d . . .
H45A H 0.0956 0.3630 -0.1965 0.046 Uiso 1 1 calc R . .
H45B H 0.0968 0.4804 -0.1577 0.046 Uiso 1 1 calc R . .
C46 C 0.09151(10) 0.3438(7) -0.1076(4) 0.046(2) Uani 1 1 d . . .
C47 C 0.07716(12) 0.2526(8) -0.1091(5) 0.069(3) Uani 1 1 d . . .
H47A H 0.0789 0.2136 -0.0668 0.103 Uiso 1 1 calc R . .
H47B H 0.0777 0.1946 -0.1430 0.103 Uiso 1 1 calc R . .
H47C H 0.0658 0.2913 -0.1185 0.103 Uiso 1 1 calc R . .
C48 C 0.10924(11) 0.2775(8) -0.0959(5) 0.060(3) Uani 1 1 d . . .
H48A H 0.1108 0.2335 -0.0551 0.091 Uiso 1 1 calc R . .
H48B H 0.1188 0.3340 -0.0933 0.091 Uiso 1 1 calc R . .
H48C H 0.1093 0.2234 -0.1320 0.091 Uiso 1 1 calc R . .
C49 C 0.09215(11) 0.4258(7) -0.0494(4) 0.051(2) Uani 1 1 d . . .
H49A H 0.0810 0.4671 -0.0542 0.076 Uiso 1 1 calc R . .
H49B H 0.1016 0.4828 -0.0476 0.076 Uiso 1 1 calc R . .
H49C H 0.0943 0.3799 -0.0091 0.076 Uiso 1 1 calc R . .
Zr50 Zr 0.193926(7) 0.75992(5) 0.13384(3) 0.01635(14) Uani 1 1 d . . .
Cl51 Cl 0.20964(2) 0.57565(13) 0.13895(7) 0.0240(3) Uani 1 1 d . . .
N52 N 0.21136(6) 0.8802(4) 0.0944(2) 0.0211(11) Uani 1 1 d . . .
C53 C 0.21858(8) 0.9177(5) 0.1564(3) 0.0198(13) Uani 1 1 d . . .
C54 C 0.20732(7) 0.9510(5) 0.1961(3) 0.0164(12) Uani 1 1 d . . .
H54 H 0.2114 0.9399 0.2415 0.020 Uiso 1 1 calc R . .
C55 C 0.18978(7) 1.0018(5) 0.1751(3) 0.0175(12) Uani 1 1 d . . .
N56 N 0.17868(6) 0.9405(4) 0.1333(2) 0.0144(10) Uani 1 1 d . . .
C57 C 0.21756(7) 0.9134(5) 0.0370(3) 0.0188(13) Uiso 1 1 d . . .
C58 C 0.21674(7) 0.8315(5) -0.0146(3) 0.0196(13) Uani 1 1 d . . .
C59 C 0.22250(8) 0.8647(6) -0.0701(3) 0.0268(15) Uani 1 1 d . . .
H59 H 0.2224 0.8090 -0.1037 0.032 Uiso 1 1 calc R . .
C60 C 0.22839(8) 0.9760(6) -0.0775(3) 0.0322(17) Uani 1 1 d . . .
H60 H 0.2323 0.9963 -0.1159 0.039 Uiso 1 1 calc R . .
C61 C 0.22864(8) 1.0568(6) -0.0302(3) 0.0298(15) Uani 1 1 d . . .
H61 H 0.2324 1.1340 -0.0367 0.036 Uiso 1 1 calc R . .
C62 C 0.22342(8) 1.0296(6) 0.0287(3) 0.0234(14) Uani 1 1 d . . .
C63 C 0.22505(9) 1.1310(6) 0.0779(3) 0.0328(17) Uani 1 1 d . . .
H63 H 0.2230 1.0998 0.1200 0.039 Uiso 1 1 calc R . .
C64 C 0.24322(10) 1.1896(7) 0.0903(3) 0.044(2) Uani 1 1 d . . .
H64A H 0.2445 1.2335 0.0515 0.066 Uiso 1 1 calc R . .
H64B H 0.2523 1.1293 0.0997 0.066 Uiso 1 1 calc R . .
H64C H 0.2444 1.2430 0.1274 0.066 Uiso 1 1 calc R . .
C65 C 0.21154(10) 1.2269(6) 0.0534(3) 0.0385(18) Uani 1 1 d . . .
H65A H 0.2119 1.2469 0.0084 0.058 Uiso 1 1 calc R . .
H65B H 0.2143 1.2965 0.0808 0.058 Uiso 1 1 calc R . .
H65C H 0.1999 1.1985 0.0553 0.058 Uiso 1 1 calc R . .
C66 C 0.21090(8) 0.7050(6) -0.0117(3) 0.0248(14) Uani 1 1 d . . .
H66 H 0.2037 0.7001 0.0223 0.030 Uiso 1 1 calc R . .
C67 C 0.19959(10) 0.6628(7) -0.0758(3) 0.0382(18) Uani 1 1 d . . .
H67A H 0.2064 0.6644 -0.1098 0.057 Uiso 1 1 calc R . .
H67B H 0.1894 0.7141 -0.0881 0.057 Uiso 1 1 calc R . .
H67C H 0.1957 0.5826 -0.0705 0.057 Uiso 1 1 calc R . .
C68 C 0.22660(9) 0.6244(6) 0.0092(4) 0.0391(18) Uani 1 1 d . . .
H68A H 0.2340 0.6286 -0.0227 0.059 Uiso 1 1 calc R . .
H68B H 0.2226 0.5437 0.0120 0.059 Uiso 1 1 calc R . .
H68C H 0.2333 0.6490 0.0519 0.059 Uiso 1 1 calc R . .
C69 C 0.23841(8) 0.9003(5) 0.1880(3) 0.0207(13) Uani 1 1 d . . .
C70 C 0.24584(8) 1.0061(6) 0.2316(3) 0.0280(15) Uani 1 1 d . . .
H70A H 0.2582 0.9923 0.2508 0.042 Uiso 1 1 calc R . .
H70B H 0.2394 1.0153 0.2663 0.042 Uiso 1 1 calc R . .
H70C H 0.2447 1.0774 0.2051 0.042 Uiso 1 1 calc R . .
C71 C 0.24989(8) 0.8770(7) 0.1391(3) 0.0304(16) Uani 1 1 d . . .
H71A H 0.2500 0.9463 0.1118 0.046 Uiso 1 1 calc R . .
H71B H 0.2452 0.8101 0.1117 0.046 Uiso 1 1 calc R . .
H71C H 0.2618 0.8595 0.1624 0.046 Uiso 1 1 calc R . .
C72 C 0.23993(8) 0.7907(6) 0.2325(3) 0.0313(16) Uani 1 1 d . . .
H72A H 0.2353 0.7223 0.2064 0.047 Uiso 1 1 calc R . .
H72B H 0.2332 0.8034 0.2663 0.047 Uiso 1 1 calc R . .
H72C H 0.2522 0.7773 0.2529 0.047 Uiso 1 1 calc R . .
C73 C 0.18723(8) 1.1188(5) 0.2093(3) 0.0207(13) Uani 1 1 d . . .
C74 C 0.20345(8) 1.1976(6) 0.2155(3) 0.0276(15) Uani 1 1 d . . .
H74A H 0.2020 1.2678 0.2405 0.041 Uiso 1 1 calc R . .
H74B H 0.2049 1.2205 0.1720 0.041 Uiso 1 1 calc R . .
H74C H 0.2138 1.1546 0.2378 0.041 Uiso 1 1 calc R . .
C75 C 0.17150(8) 1.1925(6) 0.1735(3) 0.0295(15) Uani 1 1 d . . .
H75A H 0.1716 1.2689 0.1947 0.044 Uiso 1 1 calc R . .
H75B H 0.1606 1.1516 0.1751 0.044 Uiso 1 1 calc R . .
H75C H 0.1723 1.2037 0.1281 0.044 Uiso 1 1 calc R . .
C76 C 0.18488(8) 1.0937(5) 0.2796(3) 0.0245(14) Uani 1 1 d . . .
H76A H 0.1950 1.0506 0.3035 0.037 Uiso 1 1 calc R . .
H76B H 0.1743 1.0469 0.2779 0.037 Uiso 1 1 calc R . .
H76C H 0.1838 1.1679 0.3018 0.037 Uiso 1 1 calc R . .
C77 C 0.16076(7) 0.9727(5) 0.1001(3) 0.0176(13) Uani 1 1 d . . .
C78 C 0.15766(8) 1.0080(5) 0.0347(3) 0.0203(13) Uani 1 1 d . . .
C79 C 0.14042(8) 1.0210(6) 0.0012(3) 0.0302(16) Uani 1 1 d . . .
H79 H 0.1382 1.0454 -0.0429 0.036 Uiso 1 1 calc R . .
C80 C 0.12655(8) 0.9993(6) 0.0307(3) 0.0313(16) Uani 1 1 d . . .
H80 H 0.1149 1.0083 0.0069 0.038 Uiso 1 1 calc R . .
C81 C 0.12971(8) 0.9654(6) 0.0935(3) 0.0269(15) Uani 1 1 d . . .
H81 H 0.1201 0.9504 0.1130 0.032 Uiso 1 1 calc R . .
C82 C 0.14670(8) 0.9511(5) 0.1316(3) 0.0210(13) Uani 1 1 d . . .
C83 C 0.14864(8) 0.9131(5) 0.2021(3) 0.0216(13) Uani 1 1 d . . .
H83 H 0.1613 0.9144 0.2230 0.026 Uiso 1 1 calc R . .
C84 C 0.14194(8) 0.7885(6) 0.2068(3) 0.0288(15) Uani 1 1 d . . .
H84A H 0.1297 0.7839 0.1840 0.043 Uiso 1 1 calc R . .
H84B H 0.1429 0.7676 0.2526 0.043 Uiso 1 1 calc R . .
H84C H 0.1489 0.7340 0.1867 0.043 Uiso 1 1 calc R . .
C85 C 0.13904(8) 0.9970(6) 0.2402(3) 0.0263(14) Uani 1 1 d . . .
H85A H 0.1425 1.0778 0.2339 0.039 Uiso 1 1 calc R . .
H85B H 0.1421 0.9775 0.2866 0.039 Uiso 1 1 calc R . .
H85C H 0.1264 0.9889 0.2245 0.039 Uiso 1 1 calc R . .
C86 C 0.17226(9) 1.0378(6) -0.0010(3) 0.0279(15) Uani 1 1 d . . .
H86 H 0.1836 1.0362 0.0311 0.033 Uiso 1 1 calc R . .
C87 C 0.16965(10) 1.1613(7) -0.0315(4) 0.046(2) Uani 1 1 d . . .
H87A H 0.1590 1.1625 -0.0656 0.070 Uiso 1 1 calc R . .
H87B H 0.1797 1.1812 -0.0505 0.070 Uiso 1 1 calc R . .
H87C H 0.1686 1.2186 0.0022 0.070 Uiso 1 1 calc R . .
C88 C 0.17315(10) 0.9495(7) -0.0557(3) 0.0381(18) Uani 1 1 d . . .
H88A H 0.1756 0.8713 -0.0369 0.057 Uiso 1 1 calc R . .
H88B H 0.1824 0.9726 -0.0778 0.057 Uiso 1 1 calc R . .
H88C H 0.1620 0.9486 -0.0870 0.057 Uiso 1 1 calc R . .
C89 C 0.16827(7) 0.7014(5) 0.0706(3) 0.0203(13) Uani 1 1 d . . .
H89A H 0.1592 0.7419 0.0890 0.024 Uiso 1 1 calc R . .
H89B H 0.1680 0.7386 0.0279 0.024 Uiso 1 1 calc R . .
C90 C 0.16086(8) 0.5756(5) 0.0539(3) 0.0229(14) Uani 1 1 d . . .
C91 C 0.17079(8) 0.5123(6) 0.0076(3) 0.0316(16) Uani 1 1 d . . .
H91A H 0.1663 0.4326 -0.0006 0.047 Uiso 1 1 calc R . .
H91B H 0.1832 0.5092 0.0277 0.047 Uiso 1 1 calc R . .
H91C H 0.1691 0.5551 -0.0336 0.047 Uiso 1 1 calc R . .
C92 C 0.16196(8) 0.4993(6) 0.1149(3) 0.0300(15) Uani 1 1 d . . .
H92A H 0.1558 0.5383 0.1451 0.045 Uiso 1 1 calc R . .
H92B H 0.1742 0.4878 0.1361 0.045 Uiso 1 1 calc R . .
H92C H 0.1565 0.4233 0.1023 0.045 Uiso 1 1 calc R . .
C93 C 0.14153(8) 0.5845(7) 0.0186(3) 0.0344(17) Uani 1 1 d . . .
H93A H 0.1371 0.5063 0.0051 0.052 Uiso 1 1 calc R . .
H93B H 0.1405 0.6348 -0.0197 0.052 Uiso 1 1 calc R . .
H93C H 0.1347 0.6181 0.0482 0.052 Uiso 1 1 calc R . .
C94 C 0.18787(7) 0.7214(5) 0.2313(3) 0.0203(13) Uani 1 1 d . . .
H94A H 0.1831 0.7979 0.2412 0.024 Uiso 1 1 calc R . .
H94B H 0.1775 0.6711 0.2182 0.024 Uiso 1 1 calc R . .
C95 C 0.19505(8) 0.6756(6) 0.3003(3) 0.0226(14) Uani 1 1 d . . .
C96 C 0.18022(9) 0.6306(7) 0.3312(3) 0.0359(17) Uani 1 1 d . . .
H96A H 0.1739 0.5681 0.3041 0.054 Uiso 1 1 calc R . .
H96B H 0.1722 0.6950 0.3343 0.054 Uiso 1 1 calc R . .
H96C H 0.1851 0.6001 0.3747 0.054 Uiso 1 1 calc R . .
C97 C 0.20871(9) 0.5802(7) 0.3022(3) 0.0383(18) Uani 1 1 d . . .
H97A H 0.2129 0.5544 0.3472 0.058 Uiso 1 1 calc R . .
H97B H 0.2185 0.6112 0.2851 0.058 Uiso 1 1 calc R . .
H97C H 0.2035 0.5138 0.2756 0.058 Uiso 1 1 calc R . .
C98 C 0.20378(10) 0.7780(7) 0.3441(3) 0.0416(19) Uani 1 1 d . . .
H98A H 0.2083 0.7491 0.3883 0.062 Uiso 1 1 calc R . .
H98B H 0.1952 0.8396 0.3451 0.062 Uiso 1 1 calc R . .
H98C H 0.2134 0.8097 0.3264 0.062 Uiso 1 1 calc R . .
C99 C -0.0004(3) 1.2326(19) -0.2114(10) 0.074(6) Uiso 0.50 1 d P . .
C100 C 0.0147(3) 1.235(2) -0.1429(10) 0.075(6) Uiso 0.50 1 d P . .
C101 C 0.01238(12) 1.1471(9) -0.1081(5) 0.064(3) Uani 1 1 d . . .
C102 C 0.02669(14) 1.1279(11) -0.0533(6) 0.080(3) Uani 1 1 d . . .
O103 O 0.02255(13) 1.0132(9) -0.0240(5) 0.124(3) Uani 1 1 d . . .
C104 C 0.0345(2) 0.9645(16) 0.0225(9) 0.050(4) Uiso 0.50 1 d P . .
C105 C 0.0274(2) 0.8560(18) 0.0511(9) 0.064(5) Uiso 0.50 1 d P . .

loop_
_atom_site_aniso_label
_atom_site_aniso_U_11
_atom_site_aniso_U_22
_atom_site_aniso_U_33
_atom_site_aniso_U_23
_atom_site_aniso_U_13
_atom_site_aniso_U_12
Zr1 0.0240(3) 0.0231(4) 0.0507(5) -0.0105(3) 0.0073(3) -0.0018(3)
Cl2 0.0321(11) 0.0298(12) 0.177(3) -0.0304(15) 0.0292(14) -0.0113(9)
N3 0.020(3) 0.022(3) 0.020(3) 0.003(2) 0.000(2) 0.004(2)
C4 0.026(3) 0.018(3) 0.025(4) 0.001(3) 0.002(3) 0.005(2)
C5 0.028(3) 0.022(4) 0.037(4) -0.004(3) 0.007(3) 0.000(3)
C6 0.037(4) 0.016(4) 0.060(5) 0.000(3) 0.020(4) 0.004(3)
N7 0.022(3) 0.036(4) 0.025(3) -0.013(3) -0.001(2) 0.000(2)
C8 0.032(4) 0.019(3) 0.026(4) -0.003(3) 0.006(3) -0.002(3)
C9 0.030(3) 0.021(3) 0.024(4) -0.005(3) 0.002(3) -0.004(3)
C10 0.030(4) 0.027(4) 0.039(4) -0.006(3) 0.009(3) -0.003(3)
C11 0.048(4) 0.033(4) 0.029(4) 0.000(3) 0.016(3) -0.006(3)
C12 0.048(4) 0.031(4) 0.022(4) 0.005(3) 0.009(3) -0.003(3)
C13 0.034(4) 0.023(4) 0.034(4) -0.003(3) 0.006(3) -0.003(3)
C14 0.047(4) 0.040(5) 0.033(4) 0.007(3) 0.007(4) 0.010(4)
C15 0.093(7) 0.043(6) 0.076(7) 0.035(5) 0.030(6) 0.033(5)
C16 0.050(5) 0.077(7) 0.030(4) 0.001(4) -0.010(4) 0.019(5)
C17 0.028(3) 0.023(4) 0.028(4) -0.005(3) 0.005(3) 0.000(3)
C18 0.035(4) 0.039(5) 0.033(4) -0.009(3) 0.001(3) -0.004(3)
C19 0.038(4) 0.026(4) 0.031(4) -0.001(3) 0.008(3) 0.004(3)
C20 0.031(3) 0.020(3) 0.028(4) -0.002(3) 0.006(3) 0.001(3)
C21 0.037(4) 0.033(4) 0.039(5) -0.013(3) 0.004(3) -0.004(3)
C22 0.043(4) 0.031(4) 0.025(4) -0.009(3) -0.001(3) 0.007(3)
C23 0.041(4) 0.025(4) 0.050(5) -0.009(3) 0.008(4) -0.010(3)
C24 0.036(4) 0.030(4) 0.067(6) 0.001(4) 0.022(4) 0.006(3)
C25 0.055(5) 0.034(5) 0.107(8) 0.016(5) 0.045(5) 0.006(4)
C26 0.049(5) 0.052(6) 0.061(6) 0.006(4) 0.033(4) 0.011(4)
C27 0.029(4) 0.049(6) 0.115(8) -0.012(5) 0.036(5) -0.008(4)
C28 0.025(4) 0.044(5) 0.044(5) -0.018(4) 0.009(3) -0.005(3)
C29 0.028(4) 0.035(4) 0.039(5) 0.001(3) 0.005(3) 0.003(3)
C30 0.040(4) 0.043(5) 0.038(5) 0.005(4) 0.004(4) 0.004(3)
C31 0.033(4) 0.067(6) 0.045(5) -0.003(4) -0.003(4) 0.010(4)
C32 0.033(4) 0.083(8) 0.065(6) -0.035(5) -0.004(4) 0.009(4)
C33 0.031(4) 0.063(6) 0.058(6) -0.033(5) -0.004(4) 0.008(4)
C34 0.034(4) 0.070(7) 0.087(7) -0.048(6) -0.014(4) 0.016(4)
C35 0.035(5) 0.055(7) 0.221(15) -0.082(8) 0.000(7) -0.003(5)
C36 0.058(6) 0.147(12) 0.128(11) -0.113(10) -0.046(6) 0.051(7)
C37 0.045(4) 0.027(4) 0.033(4) -0.006(3) 0.001(3) 0.006(3)
C38 0.059(5) 0.040(5) 0.070(7) -0.011(5) 0.002(5) 0.017(4)
C39 0.058(5) 0.028(4) 0.057(6) -0.007(4) -0.007(4) 0.001(4)
C40 0.032(4) 0.038(4) 0.043(5) -0.012(4) -0.001(3) 0.012(3)
C41 0.041(5) 0.065(7) 0.068(6) -0.049(5) -0.008(4) 0.018(4)
C42 0.062(6) 0.146(12) 0.124(10) -0.106(9) -0.038(6) 0.051(7)
C43 0.040(4) 0.030(5) 0.132(9) -0.037(5) 0.028(5) -0.003(4)
C44 0.089(7) 0.104(9) 0.022(5) -0.020(5) 0.003(5) 0.049(6)
C45 0.035(4) 0.025(4) 0.059(5) 0.008(4) 0.017(4) 0.004(3)
C46 0.059(5) 0.032(5) 0.056(6) 0.015(4) 0.030(4) 0.010(4)
C47 0.078(6) 0.038(5) 0.106(8) 0.022(5) 0.051(6) 0.006(5)
C48 0.065(6) 0.042(5) 0.080(7) 0.021(5) 0.029(5) 0.022(4)
C49 0.070(6) 0.042(5) 0.043(5) 0.016(4) 0.018(4) 0.011(4)
Zr50 0.0230(3) 0.0163(3) 0.0090(3) -0.0011(2) 0.0017(2) -0.0009(2)
Cl51 0.0326(8) 0.0207(8) 0.0181(8) -0.0011(6) 0.0039(6) 0.0041(6)
N52 0.025(3) 0.019(3) 0.020(3) -0.003(2) 0.007(2) -0.005(2)
C53 0.034(3) 0.016(3) 0.010(3) 0.001(2) 0.006(3) -0.003(3)
C54 0.024(3) 0.021(3) 0.002(3) -0.001(2) -0.001(2) -0.002(2)
C55 0.027(3) 0.014(3) 0.012(3) 0.002(2) 0.004(2) -0.003(2)
N56 0.023(3) 0.016(3) 0.003(2) 0.0001(19) 0.003(2) 0.000(2)
C58 0.026(3) 0.021(3) 0.011(3) -0.005(2) 0.001(2) 0.000(2)
C59 0.033(4) 0.041(4) 0.007(3) -0.004(3) 0.006(3) 0.000(3)
C60 0.038(4) 0.048(5) 0.011(3) 0.005(3) 0.006(3) -0.007(3)
C61 0.036(4) 0.035(4) 0.017(4) 0.002(3) 0.002(3) -0.009(3)
C62 0.032(3) 0.031(4) 0.007(3) 0.002(3) 0.001(3) -0.004(3)
C63 0.053(4) 0.033(4) 0.012(3) -0.001(3) 0.006(3) -0.014(3)
C64 0.068(5) 0.045(5) 0.018(4) 0.001(3) 0.006(4) -0.028(4)
C65 0.068(5) 0.025(4) 0.021(4) -0.003(3) 0.006(3) -0.008(3)
C66 0.042(4) 0.022(4) 0.012(3) -0.008(3) 0.008(3) 0.000(3)
C67 0.063(5) 0.035(4) 0.019(4) -0.016(3) 0.013(3) -0.013(4)
C68 0.051(5) 0.028(4) 0.045(5) -0.001(3) 0.025(4) 0.009(3)
C69 0.028(3) 0.024(3) 0.010(3) -0.003(2) 0.002(3) -0.004(3)
C70 0.027(3) 0.035(4) 0.019(4) -0.001(3) -0.001(3) -0.005(3)
C71 0.026(3) 0.047(5) 0.018(4) -0.007(3) 0.003(3) 0.001(3)
C72 0.024(3) 0.035(4) 0.031(4) 0.004(3) 0.000(3) -0.001(3)
C73 0.030(3) 0.020(3) 0.012(3) -0.002(2) 0.003(3) -0.001(3)
C74 0.038(4) 0.026(4) 0.019(4) -0.010(3) 0.008(3) -0.009(3)
C75 0.037(4) 0.020(4) 0.030(4) -0.003(3) 0.004(3) 0.002(3)
C76 0.036(4) 0.020(3) 0.016(3) -0.006(3) 0.005(3) -0.003(3)
C77 0.023(3) 0.009(3) 0.019(3) -0.002(2) 0.001(2) 0.002(2)
C78 0.034(3) 0.015(3) 0.008(3) -0.003(2) -0.005(2) 0.002(3)
C79 0.042(4) 0.028(4) 0.018(4) -0.003(3) 0.000(3) 0.006(3)
C80 0.029(3) 0.028(4) 0.031(4) -0.004(3) -0.007(3) 0.006(3)
C81 0.026(3) 0.029(4) 0.025(4) -0.004(3) 0.003(3) 0.000(3)
C82 0.026(3) 0.016(3) 0.021(3) -0.001(3) 0.004(3) 0.004(2)
C83 0.024(3) 0.022(3) 0.019(3) 0.001(3) 0.003(3) 0.000(2)
C84 0.032(4) 0.028(4) 0.027(4) 0.004(3) 0.007(3) -0.004(3)
C85 0.034(3) 0.033(4) 0.012(3) 0.001(3) 0.005(3) 0.005(3)
C86 0.038(4) 0.028(4) 0.018(4) 0.005(3) 0.006(3) 0.003(3)
C87 0.051(5) 0.041(5) 0.046(5) 0.011(4) 0.008(4) -0.001(4)
C88 0.058(5) 0.044(5) 0.015(4) -0.002(3) 0.014(3) 0.008(4)
C89 0.022(3) 0.023(3) 0.014(3) 0.004(3) 0.002(2) -0.002(2)
C90 0.029(3) 0.019(3) 0.019(3) -0.004(3) 0.002(3) -0.002(3)
C91 0.042(4) 0.035(4) 0.015(4) -0.006(3) 0.002(3) 0.004(3)
C92 0.039(4) 0.025(4) 0.022(4) -0.001(3) -0.002(3) -0.006(3)
C93 0.025(4) 0.041(5) 0.035(4) -0.009(3) 0.000(3) -0.007(3)
C94 0.026(3) 0.028(4) 0.006(3) 0.004(2) 0.003(2) -0.004(3)
C95 0.032(3) 0.024(4) 0.011(3) 0.006(3) 0.002(3) 0.006(3)
C96 0.039(4) 0.043(5) 0.024(4) 0.010(3) 0.004(3) 0.006(3)
C97 0.041(4) 0.046(5) 0.028(4) 0.019(3) 0.007(3) 0.016(3)
C98 0.064(5) 0.037(5) 0.023(4) 0.003(3) 0.009(4) -0.003(4)
C101 0.074(6) 0.065(7) 0.048(6) 0.008(5) 0.001(5) -0.019(5)
C102 0.087(8) 0.080(9) 0.076(8) -0.002(6) 0.024(6) 0.007(6)
O103 0.161(9) 0.104(8) 0.113(7) 0.007(6) 0.045(6) 0.035(7)

loop_
_geom_bond_atom_site_label_1
_geom_bond_atom_site_label_2
_geom_bond_distance
_geom_bond_site_symmetry_2
_geom_bond_publ_flag
Zr1 N7 2.207(5) . ?
Zr1 C45 2.239(7) . ?
Zr1 C40 2.282(7) . ?
Zr1 N3 2.386(5) . ?
Zr1 Cl2 2.423(2) . ?
Zr1 C6 2.612(7) . ?
Zr1 C5 2.634(7) . ?
N3 C4 1.312(8) . ?
N3 C8 1.469(8) . ?
C4 C5 1.471(9) . ?
C4 C20 1.537(9) . ?
C5 C6 1.393(9) . ?
C6 N7 1.379(9) . ?
C6 C24 1.559(10) . ?
N7 C28 1.468(9) . ?
C8 C13 1.393(9) . ?
C8 C9 1.418(8) . ?
C9 C10 1.399(9) . ?
C9 C17 1.513(9) . ?
C10 C11 1.386(10) . ?
C11 C12 1.376(9) . ?
C12 C13 1.405(9) . ?
C13 C14 1.528(9) . ?
C14 C15 1.525(11) . ?
C14 C16 1.536(11) . ?
C17 C19 1.533(9) . ?
C17 C18 1.550(9) . ?
C20 C23 1.532(9) . ?
C20 C22 1.549(9) . ?
C20 C21 1.556(9) . ?
C24 C26 1.531(11) . ?
C24 C25 1.535(10) . ?
C24 C27 1.540(11) . ?
C28 C29 1.419(10) . ?
C28 C33 1.431(10) . ?
C29 C30 1.406(10) . ?
C29 C37 1.525(10) . ?
C30 C31 1.376(11) . ?
C31 C32 1.362(12) . ?
C32 C33 1.392(12) . ?
C33 C34 1.503(11) . ?
C34 C36 1.514(14) . ?
C34 C35 1.549(15) . ?
C37 C39 1.537(10) . ?
C37 C38 1.551(10) . ?
C40 C41 1.565(10) . ?
C41 C42 1.523(11) . ?
C41 C43 1.523(13) . ?
C41 C44 1.535(12) . ?
C45 C46 1.539(10) . ?
C46 C47 1.530(11) . ?
C46 C49 1.535(11) . ?
C46 C48 1.558(10) . ?
Zr50 N52 2.220(5) . ?
Zr50 C94 2.243(5) . ?
Zr50 C89 2.267(6) . ?
Zr50 N56 2.385(5) . ?
Zr50 Cl51 2.4314(16) . ?
Zr50 C53 2.614(6) . ?
Zr50 C54 2.648(6) . ?
N52 C53 1.376(7) . ?
N52 C57 1.443(7) . ?
C53 C54 1.391(8) . ?
C53 C69 1.571(8) . ?
C54 C55 1.474(8) . ?
C55 N56 1.303(7) . ?
C55 C73 1.552(8) . ?
N56 C77 1.479(7) . ?
C57 C58 1.425(8) . ?
C57 C62 1.428(8) . ?
C58 C59 1.389(8) . ?
C58 C66 1.522(8) . ?
C59 C60 1.373(9) . ?
C60 C61 1.354(9) . ?
C61 C62 1.419(8) . ?
C62 C63 1.541(9) . ?
C63 C65 1.537(10) . ?
C63 C64 1.547(9) . ?
C66 C68 1.527(9) . ?
C66 C67 1.528(9) . ?
C69 C71 1.527(8) . ?
C69 C72 1.554(9) . ?
C69 C70 1.555(8) . ?
C73 C74 1.542(8) . ?
C73 C75 1.552(8) . ?
C73 C76 1.555(8) . ?
C77 C78 1.404(8) . ?
C77 C82 1.424(8) . ?
C78 C79 1.395(8) . ?
C78 C86 1.535(9) . ?
C79 C80 1.384(9) . ?
C80 C81 1.348(9) . ?
C81 C82 1.413(8) . ?
C82 C83 1.521(8) . ?
C83 C84 1.528(8) . ?
C83 C85 1.545(8) . ?
C86 C88 1.542(9) . ?
C86 C87 1.547(10) . ?
C89 C90 1.563(8) . ?
C90 C92 1.538(9) . ?
C90 C93 1.545(8) . ?
C90 C91 1.549(8) . ?
C94 C95 1.534(8) . ?
C95 C97 1.523(9) . ?
C95 C96 1.536(9) . ?
C95 C98 1.556(9) . ?
C99 C99 1.64(4) 2_554 ?
C99 C100 1.66(3) . ?
C100 C101 1.28(2) . ?
C101 C102 1.447(14) . ?
C102 O103 1.513(14) . ?
O103 C104 1.328(18) . ?
C104 C105 1.53(2) . ?
